data_7201131
loop_
_publ_author_name
'Li, Zhao-Yang'
'Wang, Ning'
'Dai, Jing-Wei'
'Yue, Shan-Tang'
'Liu, Ying-Liang'

_publ_section_title
;
 A series of novel 2D heterometallic 3d--4f heptanuclear complexes
 based on the linkages of Ln2(ina)6 chains and [Cu(CN)] chains
;
_journal_issue 9
_journal_name_full CrystEngComm
_journal_page_first 2003
_journal_paper_doi 10.1039/b905398k
_journal_volume 11
_journal_year 2009
_chemical_formula_moiety 'C83 H64 Cu10 N23 Nd4 O32'
_chemical_formula_sum 'C83 H64 Cu10 N23 Nd4 O32'
_chemical_formula_weight 3108.04
_chemical_name_systematic
;
?
;
_space_group_IT_number 14
_symmetry_cell_setting monoclinic
_symmetry_space_group_name_Hall '-P 2ybc'
_symmetry_space_group_name_H-M 'P 1 21/c 1'
_atom_sites_solution_hydrogens geom
_atom_sites_solution_primary direct
_atom_sites_solution_secondary difmap
_audit_creation_method SHELXL-97
_cell_angle_alpha 90.00
_cell_angle_beta 107.761(4)
_cell_angle_gamma 90.00
_cell_formula_units_Z 2
_cell_length_a 17.6646(17)
_cell_length_b 9.5625(9)
_cell_length_c 30.623(3)
_cell_measurement_reflns_used 4762
_cell_measurement_temperature 293(2)
_cell_measurement_theta_max 25.26
_cell_measurement_theta_min 2.40
_cell_volume 4926.2(8)
_computing_cell_refinement 'SAINT (Bruker, 2004)'
_computing_data_collection 'APEX-II (Bruker, 2004)'
_computing_data_reduction 'Apex2 (Bruker, 2004)'
_computing_molecular_graphics 'SHELXTL-XP (Bruker, 2004)'
_computing_publication_material SHELXL-97
_computing_structure_refinement 'SHELXL-97 (Sheldrick, 1997)'
_computing_structure_solution 'SHELXS-97 (Sheldrick, 1990)'
_diffrn_ambient_temperature 293(2)
_diffrn_measured_fraction_theta_full 0.998
_diffrn_measured_fraction_theta_max 0.998
_diffrn_measurement_device_type 'Bruker APEX-II area-detector diffractometer'
_diffrn_measurement_method '\f and \w scan'
_diffrn_radiation_monochromator graphite
_diffrn_radiation_source 'fine-focus sealed tube'
_diffrn_radiation_type MoK\a
_diffrn_radiation_wavelength 0.71073
_diffrn_reflns_av_R_equivalents 0.0456
_diffrn_reflns_av_sigmaI/netI 0.0540
_diffrn_reflns_limit_h_max 20
_diffrn_reflns_limit_h_min -21
_diffrn_reflns_limit_k_max 9
_diffrn_reflns_limit_k_min -11
_diffrn_reflns_limit_l_max 34
_diffrn_reflns_limit_l_min -36
_diffrn_reflns_number 24238
_diffrn_reflns_theta_full 25.00
_diffrn_reflns_theta_max 25.00
_diffrn_reflns_theta_min 2.11
_exptl_absorpt_coefficient_mu 4.266
_exptl_absorpt_correction_T_max 0.3084
_exptl_absorpt_correction_T_min 0.2494
_exptl_absorpt_correction_type multi-scan
_exptl_absorpt_process_details SADABS
_exptl_crystal_colour yellow
_exptl_crystal_density_diffrn 2.095
_exptl_crystal_density_method 'not measured'
_exptl_crystal_description block
_exptl_crystal_F_000 3018.0
_exptl_crystal_size_max 0.25
_exptl_crystal_size_mid 0.20
_exptl_crystal_size_min 0.20
_refine_diff_density_max 1.727
_refine_diff_density_min -1.868
_refine_diff_density_rms 0.144
_refine_ls_extinction_method none
_refine_ls_goodness_of_fit_ref 1.032
_refine_ls_hydrogen_treatment constr
_refine_ls_matrix_type full
_refine_ls_number_parameters 685
_refine_ls_number_reflns 8664
_refine_ls_number_restraints 186
_refine_ls_restrained_S_all 1.032
_refine_ls_R_factor_all 0.0624
_refine_ls_R_factor_gt 0.0430
_refine_ls_shift/su_max 0.001
_refine_ls_shift/su_mean 0.000
_refine_ls_structure_factor_coef Fsqd
_refine_ls_weighting_details 'calc w=1/[\s^2^(Fo^2^)+(0.0373P)^2^+22.9901P] where P=(Fo^2^+2Fc^2^)/3'
_refine_ls_weighting_scheme calc
_refine_ls_wR_factor_gt 0.0938
_refine_ls_wR_factor_ref 0.1032
_reflns_number_gt 6621
_reflns_number_total 8664
_reflns_threshold_expression >2sigma(I)
_cod_data_source_file b905398k.txt
_cod_data_source_block 1
_cod_original_sg_symbol_H-M 'P 21/c'
_cod_database_code 7201131

loop_
_symmetry_equiv_pos_as_xyz
'x, y, z'
'-x, y+1/2, -z+1/2'
'-x, -y, -z'
'x, -y-1/2, z-1/2'

loop_
_atom_site_label
_atom_site_type_symbol
_atom_site_fract_x
_atom_site_fract_y
_atom_site_fract_z
_atom_site_U_iso_or_equiv
_atom_site_adp_type
_atom_site_occupancy
_atom_site_symmetry_multiplicity
_atom_site_calc_flag
_atom_site_refinement_flags
_atom_site_disorder_assembly
_atom_site_disorder_group
C28 C 0.3067(4) 0.6171(8) 0.0741(3) 0.0351(10) Uani 1 1 d U . .
H28 H 0.2899 0.7065 0.0787 0.042 Uiso 1 1 calc R . .
C29 C 0.3783(4) 0.6022(8) 0.0641(2) 0.0345(9) Uani 1 1 d U . .
H29 H 0.4090 0.6802 0.0630 0.041 Uiso 1 1 calc R . .
C25 C 0.4029(4) 0.4706(8) 0.0560(3) 0.0334(8) Uani 1 1 d U . .
C26 C 0.3544(4) 0.3574(8) 0.0573(2) 0.0332(9) Uani 1 1 d U . .
H26 H 0.3681 0.2675 0.0509 0.040 Uiso 1 1 calc R . .
C27 C 0.2853(4) 0.3817(8) 0.0681(2) 0.0333(10) Uani 1 1 d U . .
H27 H 0.2533 0.3054 0.0692 0.040 Uiso 1 1 calc R . .
C24 C 0.4849(4) 0.4477(8) 0.0521(3) 0.0327(9) Uani 1 1 d U . .
C3 C 1.1266(4) 0.3523(8) 0.0994(3) 0.0371(19) Uani 1 1 d . . .
C23 C 0.7705(5) 0.4074(9) 0.1665(3) 0.0463(11) Uani 1 1 d U . .
C30 C 0.5410(4) 0.4370(8) 0.1607(3) 0.0347(10) Uani 1 1 d U . .
C5 C 1.2029(4) 0.7406(7) 0.2205(3) 0.0279(17) Uani 1 1 d . . .
C36 C 0.3224(4) 0.0527(8) 0.1560(3) 0.0327(10) Uani 1 1 d U . .
H36 H 0.2900 0.1304 0.1544 0.039 Uiso 1 1 calc R . .
C40 C 0.3583(4) -0.1680(8) 0.1804(3) 0.0335(10) Uani 1 1 d U . .
H40 H 0.3506 -0.2480 0.1958 0.040 Uiso 1 1 calc R . .
C19 C 0.9071(4) 0.2991(9) 0.1965(3) 0.0489(11) Uani 1 1 d U . .
H19 H 0.8839 0.2121 0.1972 0.059 Uiso 1 1 calc R . .
C18 C 0.9883(4) 0.3100(9) 0.2074(3) 0.0494(12) Uani 1 1 d U . .
H18 H 1.0182 0.2286 0.2153 0.059 Uiso 1 1 calc R . .
C20 C 0.8603(5) 0.4147(9) 0.1847(3) 0.0483(10) Uani 1 1 d U . .
C32 C 0.5093(4) 0.2558(8) 0.2114(3) 0.0375(9) Uani 1 1 d U . .
H32 H 0.5527 0.2033 0.2098 0.045 Uiso 1 1 calc R . .
C31 C 0.4896(4) 0.3771(8) 0.1872(3) 0.0359(8) Uani 1 1 d U . .
C35 C 0.4208(4) 0.4443(8) 0.1879(3) 0.0367(9) Uani 1 1 d U . .
H35 H 0.4039 0.5242 0.1703 0.044 Uiso 1 1 calc R . .
C34 C 0.3777(4) 0.3932(8) 0.2146(3) 0.0376(10) Uani 1 1 d U . .
H34 H 0.3312 0.4393 0.2144 0.045 Uiso 1 1 calc R . .
C33 C 0.4635(4) 0.2118(8) 0.2387(3) 0.0387(10) Uani 1 1 d U . .
H33 H 0.4784 0.1311 0.2562 0.046 Uiso 1 1 calc R . .
C12 C 0.7277(5) 0.4433(9) 0.0566(3) 0.0431(10) Uani 1 1 d U . .
C13 C 0.8004(5) 0.4606(9) 0.0408(3) 0.0439(9) Uani 1 1 d U . .
C17 C 0.8381(5) 0.5880(9) 0.0443(3) 0.0461(10) Uani 1 1 d U . .
H17 H 0.8181 0.6659 0.0552 0.055 Uiso 1 1 calc R . .
C22 C 0.9820(5) 0.5417(9) 0.1995(3) 0.0533(12) Uani 1 1 d U . .
H22 H 1.0071 0.6281 0.2017 0.064 Uiso 1 1 calc R . .
C21 C 0.8991(5) 0.5385(9) 0.1878(3) 0.0516(11) Uani 1 1 d U . .
H21 H 0.8704 0.6216 0.1821 0.062 Uiso 1 1 calc R . .
C14 C 0.8313(5) 0.3521(9) 0.0231(3) 0.0438(10) Uani 1 1 d U . .
H14 H 0.8063 0.2654 0.0192 0.053 Uiso 1 1 calc R . .
C15 C 0.8991(5) 0.3702(9) 0.0110(3) 0.0440(11) Uani 1 1 d U . .
H15 H 0.9198 0.2942 -0.0006 0.053 Uiso 1 1 calc R . .
C6 C 0.9452(5) 0.1055(10) 0.1052(4) 0.0641(14) Uani 1 1 d U . .
H6 H 0.9576 0.1872 0.0924 0.077 Uiso 1 1 calc R . .
C9 C 0.8658(5) 0.0795(10) 0.1004(4) 0.0643(13) Uani 1 1 d U . .
H9 H 0.8269 0.1414 0.0840 0.077 Uiso 1 1 calc R . .
C7 C 0.9824(5) -0.0797(11) 0.1468(4) 0.0711(14) Uani 1 1 d U . .
H7 H 1.0227 -0.1358 0.1651 0.085 Uiso 1 1 calc R . .
C8 C 0.9054(5) -0.1142(11) 0.1438(4) 0.0689(13) Uani 1 1 d U . .
H8 H 0.8952 -0.1932 0.1588 0.083 Uiso 1 1 calc R . .
C10 C 0.8454(5) -0.0346(10) 0.1193(4) 0.0646(13) Uani 1 1 d U . .
C37 C 0.3815(4) 0.0595(8) 0.1350(3) 0.0322(9) Uani 1 1 d U . .
H37 H 0.3873 0.1394 0.1190 0.039 Uiso 1 1 calc R . .
C39 C 0.4197(4) -0.1687(8) 0.1612(3) 0.0329(9) Uani 1 1 d U . .
H39 H 0.4523 -0.2466 0.1640 0.039 Uiso 1 1 calc R . .
C11 C 0.7600(5) -0.0709(10) 0.1124(4) 0.0626(14) Uani 1 1 d U . .
C38 C 0.4314(4) -0.0519(7) 0.1379(3) 0.0318(8) Uani 1 1 d U . .
C41 C 0.4987(4) -0.0483(8) 0.1168(3) 0.0312(9) Uani 1 1 d U . .
C2 C 1.1438(5) -0.2725(8) 0.1010(3) 0.0338(18) Uani 1 1 d . . .
C4 C 1.1863(4) 0.1191(9) 0.2151(2) 0.0326(17) Uani 1 1 d . . .
C16 C 0.9061(5) 0.5982(10) 0.0311(3) 0.0477(11) Uani 1 1 d U . .
H16 H 0.9317 0.6842 0.0337 0.057 Uiso 1 1 calc R . .
C1 C 1.3087(6) -0.0033(11) 0.0211(3) 0.056(2) Uani 1 1 d U . .
Cu2 Cu 1.15696(6) 0.53681(10) 0.09702(4) 0.0448(3) Uani 1 1 d . . .
Cu3 Cu 1.11080(6) 0.03753(10) 0.11189(4) 0.0470(3) Uani 1 1 d . . .
Cu1 Cu 1.15062(5) 0.43497(10) 0.21805(4) 0.0401(3) Uani 1 1 d . . .
Cu5 Cu 0.21623(5) -0.06630(9) 0.20816(3) 0.0356(2) Uani 1 1 d . . .
Cu4 Cu 1.14392(7) 0.01232(16) 0.03062(5) 0.0792(4) Uani 1 1 d . . .
N10 N 0.2614(4) 0.5082(7) 0.0772(2) 0.0387(16) Uani 1 1 d . . .
N12 N 0.3099(3) -0.0610(6) 0.1784(2) 0.0307(14) Uani 1 1 d . . .
N7 N 1.0264(4) 0.4278(7) 0.2075(3) 0.0482(19) Uani 1 1 d . . .
N9 N 1.0029(4) 0.0245(7) 0.1263(3) 0.0495(19) Uani 1 1 d . . .
N11 N 0.3992(4) 0.2807(8) 0.2407(2) 0.0476(18) Uani 1 1 d . . .
N8 N 0.9362(4) 0.4909(9) 0.0151(2) 0.052(2) Uani 1 1 d . . .
N6 N 1.1876(4) 0.6266(10) 0.2218(3) 0.060(2) Uani 1 1 d . . .
N3 N 1.1375(4) -0.1572(10) 0.1046(3) 0.065(2) Uani 1 1 d . . .
N5 N 1.1751(3) 0.2374(7) 0.2201(2) 0.0405(16) Uani 1 1 d . . .
N4 N 1.1212(4) 0.2345(9) 0.1017(2) 0.053(2) Uani 1 1 d . . .
N2 N 1.0337(4) 0.0053(11) 0.0072(3) 0.060(2) Uani 0.50 1 d P . .
C2' C 1.0337(4) 0.0053(11) 0.0072(3) 0.060(2) Uani 0.50 1 d P . .
N1 N 1.2474(6) 0.0079(12) 0.0263(3) 0.098(3) Uani 1 1 d . . .
Nd1 Nd 0.62092(2) 0.20076(4) 0.094748(13) 0.02291(11) Uani 1 1 d . . .
Nd2 Nd 0.63202(2) -0.33390(4) 0.116374(13) 0.02327(11) Uani 1 1 d . . .
O9 O 0.5032(3) 0.3260(5) 0.04287(16) 0.0313(11) Uani 1 1 d . . .
O10 O 0.5302(3) 0.5504(5) 0.05928(16) 0.0353(12) Uani 1 1 d . . .
O3 O 0.7048(3) 0.5504(7) 0.0716(2) 0.0607(18) Uani 1 1 d . . .
O1 O 0.7412(3) 0.2907(5) 0.15183(18) 0.0373(12) Uani 1 1 d . . .
O11 O 0.5473(3) 0.5660(5) 0.15987(17) 0.0338(12) Uani 1 1 d . . .
O12 O 0.5747(3) 0.3530(5) 0.14092(16) 0.0355(12) Uani 1 1 d . . .
O2 O 0.7334(3) 0.5184(6) 0.16664(19) 0.0416(13) Uani 1 1 d . . .
O4 O 0.6974(3) 0.3255(6) 0.0532(2) 0.0512(16) Uani 1 1 d . . .
O6 O 0.7474(3) -0.1872(6) 0.12638(19) 0.0440(14) Uani 1 1 d . . .
O5 O 0.7080(3) 0.0153(5) 0.09281(18) 0.0388(13) Uani 1 1 d . . .
O7 O 0.5396(3) -0.1541(5) 0.11994(18) 0.0385(13) Uani 1 1 d . . .
O8 O 0.5088(3) 0.0638(5) 0.09757(18) 0.0351(12) Uani 1 1 d . . .
O2W O 0.5791(3) 0.0959(6) 0.01525(18) 0.0460(14) Uani 1 1 d . . .
H3W H 0.6157 0.0924 0.0046 0.069 Uiso 1 1 d R . .
H4W H 0.5398 0.1125 -0.0062 0.069 Uiso 1 1 d R . .
O1W O 0.6570(3) 0.0768(5) 0.17500(17) 0.0403(13) Uani 1 1 d . . .
H2W H 0.6999 0.1137 0.1869 0.060 Uiso 1 1 d R . .
H1W H 0.6654 -0.0068 0.1782 0.060 Uiso 1 1 d R . .
O4W O 0.5971(3) -0.2086(6) 0.04008(17) 0.0506(16) Uani 1 1 d . . .
H7W H 0.5760 -0.2467 0.0156 0.076 Uiso 1 1 d R . .
H8W H 0.6142 -0.1348 0.0332 0.076 Uiso 1 1 d R . .
O3W O 0.6767(3) -0.2219(5) 0.19510(16) 0.0355(12) Uani 1 1 d . . .
H5W H 0.7183 -0.2635 0.2076 0.053 Uiso 1 1 d R . .
H6W H 0.6520 -0.2276 0.2139 0.053 Uiso 1 1 d R . .

loop_
_atom_site_aniso_label
_atom_site_aniso_U_11
_atom_site_aniso_U_22
_atom_site_aniso_U_33
_atom_site_aniso_U_23
_atom_site_aniso_U_13
_atom_site_aniso_U_12
C28 0.0302(19) 0.029(2) 0.044(2) 0.0045(18) 0.0079(18) 0.0013(17)
C29 0.0300(18) 0.0281(19) 0.043(2) 0.0049(16) 0.0080(16) 0.0006(16)
C25 0.0296(17) 0.0276(18) 0.0414(19) 0.0057(15) 0.0085(15) 0.0000(15)
C26 0.0297(18) 0.0273(19) 0.042(2) 0.0059(16) 0.0095(16) -0.0004(15)
C27 0.0299(19) 0.027(2) 0.042(2) 0.0060(18) 0.0101(17) -0.0009(17)
C24 0.0292(19) 0.027(2) 0.040(2) 0.0060(17) 0.0083(17) -0.0001(17)
C3 0.036(4) 0.018(4) 0.062(6) 0.005(4) 0.022(4) -0.005(3)
C23 0.027(2) 0.029(2) 0.084(3) 0.004(2) 0.017(2) 0.0009(18)
C30 0.032(2) 0.036(2) 0.042(2) 0.0074(17) 0.0196(18) 0.0018(18)
C5 0.034(4) 0.007(3) 0.048(5) 0.002(3) 0.019(3) -0.008(3)
C36 0.030(2) 0.027(2) 0.046(2) 0.0052(17) 0.0181(18) 0.0047(17)
C40 0.0319(19) 0.028(2) 0.046(2) 0.0064(17) 0.0197(17) 0.0048(17)
C19 0.0285(19) 0.030(2) 0.087(3) 0.003(2) 0.015(2) 0.0012(17)
C18 0.029(2) 0.030(2) 0.087(3) 0.003(2) 0.015(2) 0.0017(19)
C20 0.0279(18) 0.030(2) 0.086(3) 0.0035(19) 0.0160(19) 0.0010(16)
C32 0.0353(19) 0.038(2) 0.044(2) 0.0087(17) 0.0182(17) 0.0014(17)
C31 0.0335(18) 0.037(2) 0.043(2) 0.0078(16) 0.0194(16) 0.0014(16)
C35 0.0339(19) 0.038(2) 0.044(2) 0.0079(17) 0.0200(17) 0.0013(17)
C34 0.034(2) 0.039(2) 0.045(2) 0.0077(18) 0.0200(18) 0.0010(18)
C33 0.037(2) 0.038(2) 0.045(2) 0.0098(18) 0.0174(18) 0.0008(18)
C12 0.039(2) 0.047(2) 0.054(2) 0.000(2) 0.0293(19) -0.0019(19)
C13 0.039(2) 0.047(2) 0.056(2) -0.0007(18) 0.0293(18) -0.0020(17)
C17 0.041(2) 0.048(2) 0.059(2) -0.0013(19) 0.0288(19) -0.0030(18)
C22 0.031(2) 0.032(2) 0.093(3) 0.004(2) 0.013(2) 0.0013(19)
C21 0.0299(19) 0.031(2) 0.091(3) 0.004(2) 0.014(2) 0.0014(17)
C14 0.040(2) 0.047(2) 0.055(2) -0.0008(19) 0.0294(18) -0.0009(18)
C15 0.040(2) 0.047(2) 0.055(2) -0.001(2) 0.029(2) 0.000(2)
C6 0.030(2) 0.057(3) 0.109(4) 0.041(3) 0.027(2) 0.006(2)
C9 0.030(2) 0.058(3) 0.109(4) 0.041(2) 0.026(2) 0.006(2)
C7 0.034(2) 0.063(3) 0.115(4) 0.044(3) 0.020(2) 0.006(2)
C8 0.032(2) 0.061(3) 0.113(4) 0.044(2) 0.022(2) 0.005(2)
C10 0.030(2) 0.058(3) 0.109(3) 0.041(2) 0.026(2) 0.0060(19)
C37 0.0297(18) 0.0266(19) 0.045(2) 0.0051(16) 0.0183(16) 0.0043(15)
C39 0.0308(18) 0.0272(19) 0.046(2) 0.0059(16) 0.0191(16) 0.0048(15)
C11 0.028(2) 0.057(3) 0.107(4) 0.040(3) 0.027(2) 0.006(2)
C38 0.0295(17) 0.0267(18) 0.044(2) 0.0051(15) 0.0187(15) 0.0042(14)
C41 0.0288(19) 0.027(2) 0.043(2) 0.0048(17) 0.0186(17) 0.0032(16)
C2 0.042(5) 0.006(4) 0.053(5) -0.004(3) 0.015(4) 0.006(3)
C4 0.023(4) 0.039(5) 0.038(4) 0.000(4) 0.013(3) 0.000(3)
C16 0.042(2) 0.049(2) 0.060(2) -0.001(2) 0.028(2) -0.004(2)
C1 0.055(3) 0.057(3) 0.056(3) -0.0023(10) 0.0183(12) 0.0008(10)
Cu2 0.0421(6) 0.0290(6) 0.0653(7) 0.0029(5) 0.0192(5) 0.0025(5)
Cu3 0.0291(5) 0.0307(6) 0.0842(8) 0.0009(5) 0.0217(5) -0.0010(4)
Cu1 0.0296(5) 0.0265(5) 0.0623(7) 0.0000(4) 0.0114(5) -0.0008(4)
Cu5 0.0322(5) 0.0280(5) 0.0519(6) 0.0008(4) 0.0207(5) 0.0014(4)
Cu4 0.0357(6) 0.0821(10) 0.1181(12) -0.0221(9) 0.0208(7) -0.0065(7)
N10 0.033(4) 0.028(4) 0.057(4) 0.005(3) 0.017(3) -0.001(3)
N12 0.027(3) 0.032(4) 0.039(4) 0.001(3) 0.019(3) 0.000(3)
N7 0.026(3) 0.027(4) 0.088(6) -0.002(4) 0.013(4) 0.004(3)
N9 0.029(4) 0.048(5) 0.073(5) 0.025(4) 0.017(3) -0.002(3)
N11 0.047(4) 0.058(5) 0.045(4) 0.008(4) 0.024(3) -0.011(4)
N8 0.033(4) 0.073(6) 0.062(5) 0.007(4) 0.033(4) 0.000(4)
N6 0.031(4) 0.092(7) 0.058(5) -0.002(5) 0.016(4) 0.010(4)
N3 0.036(4) 0.096(8) 0.063(5) 0.000(5) 0.014(4) 0.000(5)
N5 0.024(3) 0.041(4) 0.055(4) -0.002(3) 0.011(3) 0.000(3)
N4 0.038(4) 0.066(6) 0.059(5) 0.002(4) 0.020(4) 0.003(4)
N2 0.043(4) 0.076(6) 0.060(6) -0.002(5) 0.014(5) -0.001(5)
C2' 0.043(4) 0.076(6) 0.060(6) -0.002(5) 0.014(5) -0.001(5)
N1 0.082(7) 0.111(9) 0.093(8) -0.045(6) 0.012(6) -0.011(6)
Nd1 0.01875(19) 0.0212(2) 0.0323(2) 0.00035(16) 0.01306(16) -0.00027(15)
Nd2 0.01881(19) 0.0228(2) 0.0321(2) -0.00209(16) 0.01360(16) -0.00127(15)
O9 0.027(3) 0.031(3) 0.035(3) 0.004(2) 0.008(2) 0.004(2)
O10 0.031(3) 0.035(3) 0.037(3) -0.001(2) 0.006(2) -0.010(2)
O3 0.043(3) 0.081(5) 0.072(4) -0.023(4) 0.038(3) 0.005(3)
O1 0.024(3) 0.033(3) 0.052(3) -0.004(2) 0.006(2) -0.003(2)
O11 0.038(3) 0.024(3) 0.050(3) 0.000(2) 0.029(3) -0.001(2)
O12 0.032(3) 0.042(3) 0.036(3) -0.003(2) 0.017(2) 0.011(2)
O2 0.028(3) 0.033(3) 0.060(4) -0.002(3) 0.008(3) 0.007(2)
O4 0.038(3) 0.062(4) 0.061(4) 0.016(3) 0.025(3) -0.013(3)
O6 0.031(3) 0.039(3) 0.063(4) 0.007(3) 0.016(3) -0.010(3)
O5 0.027(3) 0.035(3) 0.056(3) -0.004(3) 0.016(3) 0.003(2)
O7 0.036(3) 0.027(3) 0.064(4) 0.008(3) 0.031(3) 0.012(2)
O8 0.022(3) 0.033(3) 0.053(3) 0.010(2) 0.016(2) -0.002(2)
O2W 0.034(3) 0.062(4) 0.043(3) -0.008(3) 0.014(3) 0.002(3)
O1W 0.049(3) 0.025(3) 0.044(3) 0.006(2) 0.009(3) -0.004(2)
O4W 0.082(4) 0.035(3) 0.034(3) -0.001(2) 0.016(3) -0.024(3)
O3W 0.030(3) 0.043(3) 0.036(3) -0.004(2) 0.013(2) 0.004(2)

loop_
_atom_type_symbol
_atom_type_description
_atom_type_scat_dispersion_real
_atom_type_scat_dispersion_imag
_atom_type_scat_source
C C 0.0033 0.0016 'International Tables Vol C Tables 4.2.6.8 and 6.1.1.4'
H H 0.0000 0.0000 'International Tables Vol C Tables 4.2.6.8 and 6.1.1.4'
Cu Cu 0.3201 1.2651 'International Tables Vol C Tables 4.2.6.8 and 6.1.1.4'
N N 0.0061 0.0033 'International Tables Vol C Tables 4.2.6.8 and 6.1.1.4'
Nd Nd -0.1943 3.0179 'International Tables Vol C Tables 4.2.6.8 and 6.1.1.4'
O O 0.0106 0.0060 'International Tables Vol C Tables 4.2.6.8 and 6.1.1.4'

loop_
_geom_angle_atom_site_label_1
_geom_angle_atom_site_label_2
_geom_angle_atom_site_label_3
_geom_angle
_geom_angle_site_symmetry_1
_geom_angle_site_symmetry_3
_geom_angle_publ_flag
N10 C28 C29 122.6(7) . . ?
N10 C28 H28 118.7 . . ?
C29 C28 H28 118.7 . . ?
C25 C29 C28 119.3(7) . . ?
C25 C29 H29 120.3 . . ?
C28 C29 H29 120.3 . . ?
C29 C25 C26 118.4(7) . . ?
C29 C25 C24 120.8(7) . . ?
C26 C25 C24 120.4(7) . . ?
C27 C26 C25 118.3(7) . . ?
C27 C26 H26 120.8 . . ?
C25 C26 H26 120.8 . . ?
N10 C27 C26 124.1(7) . . ?
N10 C27 H27 117.9 . . ?
C26 C27 H27 117.9 . . ?
O10 C24 O9 125.0(7) . . ?
O10 C24 C25 116.9(7) . . ?
O9 C24 C25 118.0(6) . . ?
N4 C3 Cu2 168.3(7) . . ?
O2 C23 O1 126.7(7) . . ?
O2 C23 C20 116.8(7) . . ?
O1 C23 C20 116.4(7) . . ?
O11 C30 O12 124.6(7) . . ?
O11 C30 C31 117.5(7) . . ?
O12 C30 C31 117.9(7) . . ?
N6 C5 Cu5 170.4(8) . 1_665 ?
N12 C36 C37 122.8(7) . . ?
N12 C36 H36 118.6 . . ?
C37 C36 H36 118.6 . . ?
N12 C40 C39 124.3(7) . . ?
N12 C40 H40 117.8 . . ?
C39 C40 H40 117.8 . . ?
C20 C19 C18 120.5(8) . . ?
C20 C19 H19 119.8 . . ?
C18 C19 H19 119.8 . . ?
N7 C18 C19 124.2(8) . . ?
N7 C18 H18 117.9 . . ?
C19 C18 H18 117.9 . . ?
C21 C20 C19 116.0(7) . . ?
C21 C20 C23 121.1(7) . . ?
C19 C20 C23 122.9(7) . . ?
C31 C32 C33 119.0(7) . . ?
C31 C32 H32 120.5 . . ?
C33 C32 H32 120.5 . . ?
C32 C31 C35 117.8(7) . . ?
C32 C31 C30 121.5(7) . . ?
C35 C31 C30 120.7(7) . . ?
C34 C35 C31 119.9(7) . . ?
C34 C35 H35 120.1 . . ?
C31 C35 H35 120.1 . . ?
N11 C34 C35 122.8(7) . . ?
N11 C34 H34 118.6 . . ?
C35 C34 H34 118.6 . . ?
N11 C33 C32 122.5(7) . . ?
N11 C33 H33 118.7 . . ?
C32 C33 H33 118.7 . . ?
O4 C12 O3 126.9(7) . . ?
O4 C12 C13 117.4(7) . . ?
O3 C12 C13 115.7(8) . . ?
C14 C13 C17 117.6(7) . . ?
C14 C13 C12 121.8(8) . . ?
C17 C13 C12 120.6(7) . . ?
C13 C17 C16 118.8(8) . . ?
C13 C17 H17 120.6 . . ?
C16 C17 H17 120.6 . . ?
N7 C22 C21 123.1(8) . . ?
N7 C22 H22 118.4 . . ?
C21 C22 H22 118.4 . . ?
C20 C21 C22 120.3(8) . . ?
C20 C21 H21 119.9 . . ?
C22 C21 H21 119.9 . . ?
C13 C14 C15 120.2(8) . . ?
C13 C14 H14 119.9 . . ?
C15 C14 H14 119.9 . . ?
N8 C15 C14 122.4(8) . . ?
N8 C15 H15 118.8 . . ?
C14 C15 H15 118.8 . . ?
N9 C6 C9 124.5(8) . . ?
N9 C6 H6 117.7 . . ?
C9 C6 H6 117.7 . . ?
C10 C9 C6 119.9(8) . . ?
C10 C9 H9 120.1 . . ?
C6 C9 H9 120.1 . . ?
N9 C7 C8 124.9(9) . . ?
N9 C7 H7 117.5 . . ?
C8 C7 H7 117.5 . . ?
C10 C8 C7 120.1(9) . . ?
C10 C8 H8 119.9 . . ?
C7 C8 H8 119.9 . . ?
C8 C10 C9 115.8(8) . . ?
C8 C10 C11 122.7(8) . . ?
C9 C10 C11 121.4(8) . . ?
C38 C37 C36 119.8(7) . . ?
C38 C37 H37 120.1 . . ?
C36 C37 H37 120.1 . . ?
C38 C39 C40 118.6(7) . . ?
C38 C39 H39 120.7 . . ?
C40 C39 H39 120.7 . . ?
O6 C11 O5 125.3(8) . . ?
O6 C11 C10 116.1(8) . . ?
O5 C11 C10 118.6(8) . . ?
C37 C38 C39 118.0(6) . . ?
C37 C38 C41 121.9(6) . . ?
C39 C38 C41 120.1(6) . . ?
O7 C41 O8 124.9(6) . . ?
O7 C41 C38 117.8(6) . . ?
O8 C41 C38 117.3(6) . . ?
N3 C2 Cu2 177.9(9) . 1_545 ?
N5 C4 Cu5 173.7(6) . 1_655 ?
N8 C16 C17 122.7(8) . . ?
N8 C16 H16 118.7 . . ?
C17 C16 H16 118.7 . . ?
C2 Cu2 C3 153.4(3) 1_565 . ?
C2 Cu2 N10 106.5(3) 1_565 1_655 ?
C3 Cu2 N10 100.1(3) . 1_655 ?
N4 Cu3 N3 151.1(3) . . ?
N4 Cu3 N9 103.4(3) . . ?
N3 Cu3 N9 103.6(3) . . ?
N4 Cu3 Cu4 83.2(2) . . ?
N3 Cu3 Cu4 71.6(2) . . ?
N9 Cu3 Cu4 130.5(2) . . ?
N5 Cu1 N6 148.6(3) . . ?
N5 Cu1 N7 100.6(3) . . ?
N6 Cu1 N7 110.8(3) . . ?
C4 Cu5 C5 146.3(3) 1_455 1_445 ?
C4 Cu5 N12 108.0(3) 1_455 . ?
C5 Cu5 N12 105.5(3) 1_445 . ?
N2 Cu4 N1 154.3(4) . . ?
N2 Cu4 Cu3 82.3(3) . . ?
N1 Cu4 Cu3 123.4(3) . . ?
C28 N10 C27 117.2(6) . . ?
C28 N10 Cu2 120.7(5) . 1_455 ?
C27 N10 Cu2 122.1(5) . 1_455 ?
C40 N12 C36 116.5(6) . . ?
C40 N12 Cu5 122.7(5) . . ?
C36 N12 Cu5 120.8(5) . . ?
C18 N7 C22 115.6(7) . . ?
C18 N7 Cu1 122.3(5) . . ?
C22 N7 Cu1 122.0(5) . . ?
C6 N9 C7 114.4(7) . . ?
C6 N9 Cu3 119.6(6) . . ?
C7 N9 Cu3 124.1(6) . . ?
C34 N11 C33 117.7(7) . . ?
C15 N8 C16 118.3(7) . . ?
C5 N6 Cu1 173.4(8) . . ?
C2 N3 Cu3 171.2(8) . . ?
C4 N5 Cu1 171.1(7) . . ?
C3 N4 Cu3 174.0(7) . . ?
C2' N2 N2 0.0(14) 3_755 3_755 ?
C2' N2 Cu4 177.0(13) 3_755 . ?
N2 N2 Cu4 177.0(13) 3_755 . ?
C1 N1 Cu4 174.6(9) . . ?
O12 Nd1 O5 146.28(18) . . ?
O12 Nd1 O8 82.75(17) . . ?
O5 Nd1 O8 98.19(17) . . ?
O12 Nd1 O4 111.3(2) . . ?
O5 Nd1 O4 83.41(19) . . ?
O8 Nd1 O4 152.06(19) . . ?
O12 Nd1 O1 74.84(17) . . ?
O5 Nd1 O1 81.48(17) . . ?
O8 Nd1 O1 135.21(17) . . ?
O4 Nd1 O1 72.71(18) . . ?
O12 Nd1 O9 73.20(16) . . ?
O5 Nd1 O9 139.91(17) . . ?
O8 Nd1 O9 75.44(16) . . ?
O4 Nd1 O9 85.40(17) . . ?
O1 Nd1 O9 130.89(16) . . ?
O12 Nd1 O2W 140.82(17) . . ?
O5 Nd1 O2W 71.26(18) . . ?
O8 Nd1 O2W 79.41(17) . . ?
O4 Nd1 O2W 74.69(19) . . ?
O1 Nd1 O2W 139.38(16) . . ?
O9 Nd1 O2W 68.67(17) . . ?
O12 Nd1 O1W 75.24(17) . . ?
O5 Nd1 O1W 73.17(17) . . ?
O8 Nd1 O1W 71.76(16) . . ?
O4 Nd1 O1W 134.12(17) . . ?
O1 Nd1 O1W 65.30(16) . . ?
O9 Nd1 O1W 136.65(15) . . ?
O2W Nd1 O1W 129.72(17) . . ?
O10 Nd2 O7 89.67(18) 1_545 . ?
O10 Nd2 O3 77.46(19) 1_545 1_545 ?
O7 Nd2 O3 147.4(2) . 1_545 ?
O10 Nd2 O6 141.93(18) 1_545 . ?
O7 Nd2 O6 97.90(18) . . ?
O3 Nd2 O6 76.3(2) 1_545 . ?
O10 Nd2 O2 116.38(18) 1_545 1_545 ?
O7 Nd2 O2 140.33(18) . 1_545 ?
O3 Nd2 O2 71.1(2) 1_545 1_545 ?
O6 Nd2 O2 80.02(18) . 1_545 ?
O10 Nd2 O11 76.64(17) 1_545 1_545 ?
O7 Nd2 O11 73.82(16) . 1_545 ?
O3 Nd2 O11 129.88(19) 1_545 1_545 ?
O6 Nd2 O11 141.29(18) . 1_545 ?
O2 Nd2 O11 83.35(17) 1_545 1_545 ?
O10 Nd2 O4W 67.82(17) 1_545 . ?
O7 Nd2 O4W 74.00(18) . . ?
O3 Nd2 O4W 73.4(2) 1_545 . ?
O6 Nd2 O4W 78.51(18) . . ?
O2 Nd2 O4W 141.88(19) 1_545 . ?
O11 Nd2 O4W 131.45(18) 1_545 . ?
O10 Nd2 O3W 147.85(16) 1_545 . ?
O7 Nd2 O3W 70.86(17) . . ?
O3 Nd2 O3W 131.93(18) 1_545 . ?
O6 Nd2 O3W 68.15(17) . . ?
O2 Nd2 O3W 71.75(17) 1_545 . ?
O11 Nd2 O3W 73.50(16) 1_545 . ?
O4W Nd2 O3W 126.59(17) . . ?
C24 O9 Nd1 121.3(4) . . ?
C24 O10 Nd2 143.5(5) . 1_565 ?
C12 O3 Nd2 151.6(6) . 1_565 ?
C23 O1 Nd1 137.6(5) . . ?
C30 O11 Nd2 117.8(4) . 1_565 ?
C30 O12 Nd1 171.5(5) . . ?
C23 O2 Nd2 141.2(6) . 1_565 ?
C12 O4 Nd1 134.2(5) . . ?
C11 O6 Nd2 135.5(5) . . ?
C11 O5 Nd1 151.3(6) . . ?
C41 O7 Nd2 168.2(5) . . ?
C41 O8 Nd1 135.8(5) . . ?
Nd1 O2W H3W 111.8 . . ?
Nd1 O2W H4W 128.9 . . ?
H3W O2W H4W 105.8 . . ?
Nd1 O1W H2W 98.6 . . ?
Nd1 O1W H1W 122.7 . . ?
H2W O1W H1W 105.1 . . ?
Nd2 O4W H7W 123.6 . . ?
Nd2 O4W H8W 129.7 . . ?
H7W O4W H8W 104.5 . . ?
Nd2 O3W H5W 102.3 . . ?
Nd2 O3W H6W 124.0 . . ?
H5W O3W H6W 103.4 . . ?

loop_
_geom_bond_atom_site_label_1
_geom_bond_atom_site_label_2
_geom_bond_distance
_geom_bond_site_symmetry_2
_geom_bond_publ_flag
C28 N10 1.334(9) . ?
C28 C29 1.394(10) . ?
C28 H28 0.9300 . ?
C29 C25 1.378(10) . ?
C29 H29 0.9300 . ?
C25 C26 1.388(10) . ?
C25 C24 1.507(10) . ?
C26 C27 1.378(10) . ?
C26 H26 0.9300 . ?
C27 N10 1.338(9) . ?
C27 H27 0.9300 . ?
C24 O10 1.243(8) . ?
C24 O9 1.262(8) . ?
C3 N4 1.135(10) . ?
C3 Cu2 1.851(8) . ?
C23 O2 1.249(9) . ?
C23 O1 1.254(9) . ?
C23 C20 1.514(10) . ?
C30 O11 1.240(8) . ?
C30 O12 1.259(8) . ?
C30 C31 1.503(10) . ?
C5 N6 1.127(10) . ?
C5 Cu5 1.913(7) 1_665 ?
C36 N12 1.340(9) . ?
C36 C37 1.384(9) . ?
C36 H36 0.9300 . ?
C40 N12 1.323(9) . ?
C40 C39 1.382(9) . ?
C40 H40 0.9300 . ?
C19 C20 1.361(11) . ?
C19 C18 1.375(10) . ?
C19 H19 0.9300 . ?
C18 N7 1.312(10) . ?
C18 H18 0.9300 . ?
C20 C21 1.357(11) . ?
C32 C31 1.364(10) . ?
C32 C33 1.394(10) . ?
C32 H32 0.9300 . ?
C31 C35 1.381(10) . ?
C35 C34 1.366(9) . ?
C35 H35 0.9300 . ?
C34 N11 1.326(10) . ?
C34 H34 0.9300 . ?
C33 N11 1.331(10) . ?
C33 H33 0.9300 . ?
C12 O4 1.239(9) . ?
C12 O3 1.240(9) . ?
C12 C13 1.514(10) . ?
C13 C14 1.360(11) . ?
C13 C17 1.377(11) . ?
C17 C16 1.382(10) . ?
C17 H17 0.9300 . ?
C22 N7 1.321(10) . ?
C22 C21 1.398(11) . ?
C22 H22 0.9300 . ?
C21 H21 0.9300 . ?
C14 C15 1.368(10) . ?
C14 H14 0.9300 . ?
C15 N8 1.315(11) . ?
C15 H15 0.9300 . ?
C6 N9 1.286(10) . ?
C6 C9 1.386(11) . ?
C6 H6 0.9300 . ?
C9 C10 1.336(11) . ?
C9 H9 0.9300 . ?
C7 N9 1.287(10) . ?
C7 C8 1.374(11) . ?
C7 H7 0.9300 . ?
C8 C10 1.334(12) . ?
C8 H8 0.9300 . ?
C10 C11 1.498(11) . ?
C37 C38 1.368(9) . ?
C37 H37 0.9300 . ?
C39 C38 1.375(10) . ?
C39 H39 0.9300 . ?
C11 O6 1.237(10) . ?
C11 O5 1.244(9) . ?
C38 C41 1.516(9) . ?
C41 O7 1.230(8) . ?
C41 O8 1.262(8) . ?
C2 N3 1.117(10) . ?
C2 Cu2 1.847(7) 1_545 ?
C4 N5 1.167(10) . ?
C4 Cu5 1.881(8) 1_655 ?
C16 N8 1.317(11) . ?
C16 H16 0.9300 . ?
C1 N1 1.145(12) . ?
Cu2 C2 1.847(7) 1_565 ?
Cu2 N10 2.129(6) 1_655 ?
Cu3 N4 1.927(9) . ?
Cu3 N3 1.951(10) . ?
Cu3 N9 2.087(6) . ?
Cu3 Cu4 2.7355(19) . ?
Cu1 N5 1.934(7) . ?
Cu1 N6 1.937(10) . ?
Cu1 N7 2.119(6) . ?
Cu5 C4 1.881(8) 1_455 ?
Cu5 C5 1.913(7) 1_445 ?
Cu5 N12 2.119(5) . ?
Cu4 N2 1.859(7) . ?
Cu4 N1 1.874(11) . ?
N10 Cu2 2.129(6) 1_455 ?
N2 C2' 1.142(15) 3_755 ?
N2 N2 1.142(15) 3_755 ?
Nd1 O12 2.343(5) . ?
Nd1 O5 2.360(5) . ?
Nd1 O8 2.398(4) . ?
Nd1 O4 2.431(5) . ?
Nd1 O1 2.459(5) . ?
Nd1 O9 2.503(5) . ?
Nd1 O2W 2.526(5) . ?
Nd1 O1W 2.626(5) . ?
Nd2 O10 2.366(5) 1_545 ?
Nd2 O7 2.396(5) . ?
Nd2 O3 2.415(5) 1_545 ?
Nd2 O6 2.415(5) . ?
Nd2 O2 2.427(5) 1_545 ?
Nd2 O11 2.479(4) 1_545 ?
Nd2 O4W 2.529(5) . ?
Nd2 O3W 2.534(5) . ?
O10 Nd2 2.366(5) 1_565 ?
O3 Nd2 2.415(5) 1_565 ?
O11 Nd2 2.479(4) 1_565 ?
O2 Nd2 2.427(5) 1_565 ?
O2W H3W 0.8089 . ?
O2W H4W 0.8139 . ?
O1W H2W 0.8147 . ?
O1W H1W 0.8143 . ?
O4W H7W 0.8144 . ?
O4W H8W 0.8196 . ?
O3W H5W 0.8202 . ?
O3W H6W 0.8224 . ?

loop_
_geom_hbond_atom_site_label_D
_geom_hbond_atom_site_label_H
_geom_hbond_atom_site_label_A
_geom_hbond_distance_DH
_geom_hbond_distance_HA
_geom_hbond_distance_DA
_geom_hbond_angle_DHA
_geom_hbond_site_symmetry_A
O2W H4W O4W 0.81 2.50 3.241(8) 152.5 3_655
O1W H2W O1 0.81 2.24 2.747(7) 120.5 .
O1W H1W O3W 0.81 2.11 2.921(7) 170.1 .
O4W H7W O9 0.81 2.05 2.847(7) 165.2 3_655
O4W H8W O2W 0.82 2.31 3.002(8) 142.1 .
O4W H8W O5 0.82 2.51 3.017(7) 121.4 .
O3W H5W N5 0.82 2.43 3.099(8) 139.3 2_745
O3W H5W O2 0.82 2.49 2.909(7) 113.0 1_545
O3W H6W N11 0.82 1.88 2.696(8) 173.0 2_645
